data_4068063
loop_
_publ_author_name
'Liang, Lan-Chang'
'Hung, Yu-Ting'
'Huang, Yu-Lun'
'Chien, Pin-Shu'
'Lee, Pei-Ying'
'Chen, Wei-Chen'

_publ_section_title
;
 Divergent Carbonylation Reactivity Preferences of Nickel Complexes
 Containing Amido Pincer Ligands: Migratory Insertion versus Reductive
 Elimination
;
_journal_issue 2
_journal_name_full Organometallics
_journal_page_first 700
_journal_paper_doi 10.1021/om201041z
_journal_volume 31
_journal_year 2012
_chemical_formula_moiety 'C31 H35 N Ni P2'
_chemical_formula_sum 'C31 H35 N Ni P2'
_chemical_formula_weight 542.25
_chemical_name_systematic
;
 ?
;
_space_group_IT_number 61
_symmetry_cell_setting orthorhombic
_symmetry_space_group_name_Hall '-P 2ac 2ab'
_symmetry_space_group_name_H-M 'P b c a'
_atom_sites_solution_hydrogens geom
_atom_sites_solution_primary direct
_atom_sites_solution_secondary difmap
_audit_creation_method SHELXL-97
_cell_angle_alpha 90.00
_cell_angle_beta 90.00
_cell_angle_gamma 90.00
_cell_formula_units_Z 8
_cell_length_a 14.6381(6)
_cell_length_b 19.0373(8)
_cell_length_c 19.6577(11)
_cell_measurement_reflns_used 25254
_cell_measurement_temperature 200(2)
_cell_measurement_theta_max 25.682
_cell_measurement_theta_min 2.037
_cell_volume 5478.0(4)
_computing_cell_refinement 'HKL Scalepack (Otwinowski & Minor 1997)'
_computing_data_collection 'Collect (Nonius BV, 1997-2000)'
_computing_data_reduction 'HKL Denzo and Scalepack (Otwinowski & Minor 19'
_computing_molecular_graphics 'Ortep-3 for Windows (Farrugia, 1997)'
_computing_publication_material 'WinGX publication routines (Farrugia, 1999)'
_computing_structure_refinement 'SHELXL-97 (Sheldrick, 1997)'
_computing_structure_solution 'SHELXS-86 (Sheldrick, 1986)'
_diffrn_ambient_temperature 200(2)
_diffrn_detector_area_resol_mean 9
_diffrn_measured_fraction_theta_full 0.887
_diffrn_measured_fraction_theta_max 0.887
_diffrn_measurement_device_type KappaCCD
_diffrn_measurement_method 'CCD rotation images, thick slices'
_diffrn_radiation_monochromator graphite
_diffrn_radiation_source 'fine-focus sealed tube'
_diffrn_radiation_type MoK\a
_diffrn_radiation_wavelength 0.71073
_diffrn_reflns_av_R_equivalents 0.2155
_diffrn_reflns_av_sigmaI/netI 0.1191
_diffrn_reflns_limit_h_max 15
_diffrn_reflns_limit_h_min -16
_diffrn_reflns_limit_k_max 18
_diffrn_reflns_limit_k_min -18
_diffrn_reflns_limit_l_max 21
_diffrn_reflns_limit_l_min -21
_diffrn_reflns_number 30472
_diffrn_reflns_theta_full 23.40
_diffrn_reflns_theta_max 23.40
_diffrn_reflns_theta_min 2.04
_exptl_absorpt_coefficient_mu 0.845
_exptl_absorpt_correction_T_max 0.983
_exptl_absorpt_correction_T_min 0.881
_exptl_absorpt_correction_type multi-scan
_exptl_absorpt_process_details
;
 ?
;
_exptl_crystal_colour orange
_exptl_crystal_density_diffrn 1.315
_exptl_crystal_density_method 'not measured'
_exptl_crystal_description prism
_exptl_crystal_F_000 2288
_exptl_crystal_size_max 0.15
_exptl_crystal_size_mid 0.07
_exptl_crystal_size_min 0.02
_refine_diff_density_max 0.597
_refine_diff_density_min -0.643
_refine_diff_density_rms 0.205
_refine_ls_extinction_method none
_refine_ls_goodness_of_fit_ref 1.098
_refine_ls_hydrogen_treatment constr
_refine_ls_matrix_type full
_refine_ls_number_parameters 315
_refine_ls_number_reflns 3554
_refine_ls_number_restraints 0
_refine_ls_restrained_S_all 1.098
_refine_ls_R_factor_all 0.1298
_refine_ls_R_factor_gt 0.0674
_refine_ls_shift/su_max 0.000
_refine_ls_shift/su_mean 0.000
_refine_ls_structure_factor_coef Fsqd
_refine_ls_weighting_details 'calc w=1/[\s^2^(Fo^2^)+(0.1049P)^2^+0.0000P] where P=(Fo^2^+2Fc^2^)/3'
_refine_ls_weighting_scheme calc
_refine_ls_wR_factor_gt 0.1604
_refine_ls_wR_factor_ref 0.2074
_reflns_number_gt 2203
_reflns_number_total 3554
_reflns_threshold_expression >2sigma(I)
_cod_data_source_file om201041z_si_002.cif
_cod_data_source_block 6633_[1b]NiMe
_cod_database_code 4068063

loop_
_symmetry_equiv_pos_as_xyz
'x, y, z'
'-x+1/2, -y, z+1/2'
'x+1/2, -y+1/2, -z'
'-x, y+1/2, -z+1/2'
'-x, -y, -z'
'x-1/2, y, -z-1/2'
'-x-1/2, y-1/2, z'
'x, -y-1/2, z-1/2'

loop_
_atom_site_label
_atom_site_type_symbol
_atom_site_fract_x
_atom_site_fract_y
_atom_site_fract_z
_atom_site_U_iso_or_equiv
_atom_site_adp_type
_atom_site_occupancy
_atom_site_symmetry_multiplicity
_atom_site_calc_flag
_atom_site_refinement_flags
Ni1 Ni 0.40199(6) 0.14030(5) 0.12861(6) 0.0329(4) Uani 1 1 d .
P1 P 0.32862(14) 0.17766(12) 0.04091(12) 0.0318(6) Uani 1 1 d .
P2 P 0.49295(14) 0.11490(12) 0.21145(12) 0.0345(6) Uani 1 1 d .
N1 N 0.4425(4) 0.2374(3) 0.1394(4) 0.0323(17) Uani 1 1 d .
C1 C 0.3832(5) 0.1606(4) -0.0414(4) 0.030(2) Uani 1 1 d .
C2 C 0.4746(5) 0.1407(5) -0.0404(5) 0.042(2) Uani 1 1 d .
H2 H 0.5035 0.1331 0.0011 0.050 Uiso 1 1 calc R
C3 C 0.5228(6) 0.1321(5) -0.0999(5) 0.048(2) Uani 1 1 d .
H3 H 0.5841 0.1194 -0.0988 0.057 Uiso 1 1 calc R
C4 C 0.4796(6) 0.1425(4) -0.1608(5) 0.046(2) Uani 1 1 d .
H4 H 0.5119 0.1366 -0.2011 0.055 Uiso 1 1 calc R
C5 C 0.3892(6) 0.1614(5) -0.1630(5) 0.046(2) Uani 1 1 d .
H5 H 0.3604 0.1682 -0.2046 0.055 Uiso 1 1 calc R
C6 C 0.3407(6) 0.1703(5) -0.1024(5) 0.043(2) Uani 1 1 d .
H6 H 0.2794 0.1829 -0.1036 0.051 Uiso 1 1 calc R
C7 C 0.2085(5) 0.1551(4) 0.0276(4) 0.029(2) Uani 1 1 d .
C8 C 0.1849(6) 0.0920(4) -0.0038(5) 0.038(2) Uani 1 1 d .
H8 H 0.2304 0.0637 -0.0221 0.045 Uiso 1 1 calc R
C9 C 0.0953(6) 0.0713(5) -0.0079(5) 0.043(2) Uani 1 1 d .
H9 H 0.0806 0.0284 -0.0278 0.052 Uiso 1 1 calc R
C10 C 0.0267(6) 0.1141(5) 0.0175(5) 0.048(3) Uani 1 1 d .
H10 H -0.0342 0.1009 0.0132 0.058 Uiso 1 1 calc R
C11 C 0.0496(6) 0.1763(5) 0.0492(5) 0.044(2) Uani 1 1 d .
H11 H 0.0038 0.2048 0.0668 0.053 Uiso 1 1 calc R
C12 C 0.1383(6) 0.1962(5) 0.0548(5) 0.040(2) Uani 1 1 d .
H12 H 0.1526 0.2379 0.0771 0.048 Uiso 1 1 calc R
C13 C 0.3335(5) 0.2708(4) 0.0532(4) 0.028(2) Uani 1 1 d .
C14 C 0.2818(5) 0.3215(5) 0.0206(5) 0.038(2) Uani 1 1 d .
H14 H 0.2450 0.3078 -0.0156 0.046 Uiso 1 1 calc R
C15 C 0.2823(5) 0.3901(5) 0.0391(5) 0.039(2) Uani 1 1 d .
H15 H 0.2492 0.4233 0.0147 0.047 Uiso 1 1 calc R
C16 C 0.3335(5) 0.4092(5) 0.0955(5) 0.039(2) Uani 1 1 d .
H16 H 0.3316 0.4554 0.1109 0.047 Uiso 1 1 calc R
C17 C 0.3871(5) 0.3613(5) 0.1291(5) 0.039(2) Uani 1 1 d .
H17 H 0.4212 0.3757 0.1665 0.047 Uiso 1 1 calc R
C18 C 0.3914(5) 0.2906(4) 0.1079(4) 0.028(2) Uani 1 1 d .
C19 C 0.5219(5) 0.2503(4) 0.1760(4) 0.033(2) Uani 1 1 d .
C20 C 0.5756(5) 0.3114(4) 0.1707(5) 0.034(2) Uani 1 1 d .
H20 H 0.5606 0.3455 0.1387 0.041 Uiso 1 1 calc R
C21 C 0.6505(5) 0.3212(5) 0.2125(5) 0.042(2) Uani 1 1 d .
H21 H 0.6842 0.3624 0.2088 0.050 Uiso 1 1 calc R
C22 C 0.6764(6) 0.2716(5) 0.2595(5) 0.043(2) Uani 1 1 d .
H22 H 0.7254 0.2800 0.2885 0.052 Uiso 1 1 calc R
C23 C 0.6285(5) 0.2089(5) 0.2630(5) 0.040(2) Uani 1 1 d .
H23 H 0.6458 0.1748 0.2944 0.048 Uiso 1 1 calc R
C24 C 0.5545(5) 0.1966(4) 0.2197(4) 0.032(2) Uani 1 1 d .
C25 C 0.5764(5) 0.0454(5) 0.1912(5) 0.047(3) Uani 1 1 d .
H25 H 0.5408 0.0024 0.1841 0.057 Uiso 1 1 calc R
C26 C 0.6239(7) 0.0606(6) 0.1240(6) 0.076(4) Uani 1 1 d .
H26A H 0.5790 0.0717 0.0901 0.114 Uiso 1 1 calc R
H26B H 0.6579 0.0200 0.1100 0.114 Uiso 1 1 calc R
H26C H 0.6646 0.0997 0.1295 0.114 Uiso 1 1 calc R
C27 C 0.6467(6) 0.0280(5) 0.2479(6) 0.063(3) Uani 1 1 d .
H27A H 0.6150 0.0186 0.2897 0.094 Uiso 1 1 calc R
H27B H 0.6870 0.0673 0.2541 0.094 Uiso 1 1 calc R
H27C H 0.6815 -0.0126 0.2349 0.094 Uiso 1 1 calc R
C28 C 0.4490(6) 0.0923(5) 0.2973(5) 0.045(2) Uani 1 1 d .
H28 H 0.4999 0.0956 0.3295 0.054 Uiso 1 1 calc R
C29 C 0.3773(6) 0.1478(5) 0.3174(6) 0.055(3) Uani 1 1 d .
H29A H 0.4040 0.1938 0.3147 0.083 Uiso 1 1 calc R
H29B H 0.3571 0.1393 0.3631 0.083 Uiso 1 1 calc R
H29C H 0.3261 0.1451 0.2870 0.083 Uiso 1 1 calc R
C30 C 0.4108(6) 0.0197(5) 0.3014(6) 0.056(3) Uani 1 1 d .
H30A H 0.4570 -0.0136 0.2888 0.084 Uiso 1 1 calc R
H30B H 0.3598 0.0155 0.2710 0.084 Uiso 1 1 calc R
H30C H 0.3910 0.0104 0.3471 0.084 Uiso 1 1 calc R
C31 C 0.3591 0.0446(4) 0.1172(5) 0.051(3) Uani 1 1 d .
H31A H 0.3848 0.0157 0.1516 0.061 Uiso 1 1 d R
H31B H 0.3789 0.0266 0.0726 0.061 Uiso 1 1 d R
H31C H 0.2941 0.0432 0.1186 0.061 Uiso 1 1 d R

loop_
_atom_site_aniso_label
_atom_site_aniso_U_11
_atom_site_aniso_U_22
_atom_site_aniso_U_33
_atom_site_aniso_U_23
_atom_site_aniso_U_13
_atom_site_aniso_U_12
Ni1 0.0336(6) 0.0290(7) 0.0360(7) 0.0017(5) -0.0063(5) -0.0025(5)
P1 0.0302(11) 0.0319(14) 0.0332(14) -0.0010(11) -0.0021(10) -0.0020(10)
P2 0.0334(11) 0.0324(14) 0.0379(15) 0.0037(11) -0.0052(10) -0.0027(10)
N1 0.033(3) 0.028(4) 0.035(5) 0.003(3) -0.004(3) -0.003(3)
C1 0.034(5) 0.024(5) 0.033(5) -0.004(4) -0.005(4) -0.003(3)
C2 0.032(5) 0.046(6) 0.047(6) -0.004(5) -0.002(4) 0.005(4)
C3 0.038(5) 0.049(6) 0.057(7) -0.001(5) 0.004(5) 0.005(4)
C4 0.053(6) 0.035(6) 0.048(7) -0.008(5) 0.013(5) -0.004(4)
C5 0.048(6) 0.059(7) 0.030(6) -0.002(5) -0.001(5) -0.002(5)
C6 0.035(5) 0.053(6) 0.041(6) -0.006(5) -0.008(4) -0.002(4)
C7 0.032(4) 0.026(5) 0.029(5) 0.003(4) -0.003(4) 0.000(4)
C8 0.045(5) 0.026(5) 0.043(6) -0.002(4) 0.001(4) 0.004(4)
C9 0.046(5) 0.041(6) 0.044(6) -0.005(5) -0.005(4) -0.020(5)
C10 0.032(5) 0.054(7) 0.058(7) 0.014(5) 0.001(5) -0.016(5)
C11 0.033(5) 0.048(7) 0.051(7) 0.009(5) 0.011(4) 0.001(4)
C12 0.042(5) 0.036(6) 0.043(6) -0.003(5) -0.001(4) -0.004(4)
C13 0.033(4) 0.024(5) 0.027(5) 0.000(4) 0.001(4) -0.003(4)
C14 0.029(5) 0.047(7) 0.040(6) 0.001(5) -0.005(4) -0.009(4)
C15 0.042(5) 0.022(5) 0.052(7) 0.002(5) -0.004(5) 0.002(4)
C16 0.041(5) 0.030(5) 0.047(6) -0.002(5) -0.003(4) 0.004(4)
C17 0.038(5) 0.037(6) 0.043(6) -0.008(5) -0.003(4) -0.010(4)
C18 0.035(4) 0.025(5) 0.024(5) 0.000(4) -0.001(4) -0.005(4)
C19 0.029(4) 0.043(6) 0.027(5) -0.009(4) 0.000(4) -0.009(4)
C20 0.041(5) 0.024(5) 0.038(6) -0.005(4) 0.004(4) -0.005(4)
C21 0.036(5) 0.035(6) 0.054(7) 0.006(5) -0.004(4) -0.012(4)
C22 0.033(5) 0.059(7) 0.037(6) -0.005(5) -0.003(4) 0.000(5)
C23 0.036(5) 0.039(6) 0.045(6) 0.002(5) -0.002(4) 0.000(4)
C24 0.028(4) 0.034(5) 0.034(5) -0.005(4) -0.006(4) -0.005(4)
C25 0.035(5) 0.043(6) 0.064(8) 0.002(5) -0.001(5) 0.008(4)
C26 0.071(7) 0.090(9) 0.068(9) -0.002(7) 0.011(6) 0.036(6)
C27 0.056(6) 0.062(7) 0.070(8) 0.008(6) -0.016(5) 0.015(5)
C28 0.042(5) 0.056(7) 0.036(6) 0.006(5) -0.001(4) 0.001(5)
C29 0.046(5) 0.057(7) 0.062(8) -0.004(6) 0.012(5) 0.002(5)
C30 0.052(6) 0.054(7) 0.061(8) 0.018(5) 0.002(5) -0.009(5)
C31 0.057(6) 0.031(6) 0.065(8) 0.012(5) -0.023(5) -0.011(4)

loop_
_atom_type_symbol
_atom_type_description
_atom_type_scat_dispersion_real
_atom_type_scat_dispersion_imag
_atom_type_scat_source
C C 0.0033 0.0016 'International Tables Vol C Tables 4.2.6.8 and 6.1.1.4'
Ni Ni 0.3393 1.1124 'International Tables Vol C Tables 4.2.6.8 and 6.1.1.4'
N N 0.0061 0.0033 'International Tables Vol C Tables 4.2.6.8 and 6.1.1.4'
P P 0.1023 0.0942 'International Tables Vol C Tables 4.2.6.8 and 6.1.1.4'
H H 0.0000 0.0000 'International Tables Vol C Tables 4.2.6.8 and 6.1.1.4'

loop_
_geom_angle_atom_site_label_1
_geom_angle_atom_site_label_2
_geom_angle_atom_site_label_3
_geom_angle
C31 Ni1 N1 178.7(2)
C31 Ni1 P1 93.2(3)
N1 Ni1 P1 85.7(2)
C31 Ni1 P2 94.4(3)
N1 Ni1 P2 86.7(2)
P1 Ni1 P2 170.50(10)
C13 P1 C7 106.9(4)
C13 P1 C1 106.1(4)
C7 P1 C1 104.6(4)
C13 P1 Ni1 101.5(3)
C7 P1 Ni1 121.1(3)
C1 P1 Ni1 115.5(3)
C24 P2 C25 107.9(4)
C24 P2 C28 106.9(4)
C25 P2 C28 105.0(4)
C24 P2 Ni1 100.5(3)
C25 P2 Ni1 114.0(3)
C28 P2 Ni1 121.6(3)
C19 N1 C18 123.2(7)
C19 N1 Ni1 118.5(5)
C18 N1 Ni1 118.3(5)
C6 C1 C2 119.3(8)
C6 C1 P1 123.6(6)
C2 C1 P1 117.0(7)
C3 C2 C1 120.9(9)
C3 C2 H2 119.6
C1 C2 H2 119.6
C4 C3 C2 119.4(8)
C4 C3 H3 120.3
C2 C3 H3 120.3
C3 C4 C5 120.7(9)
C3 C4 H4 119.6
C5 C4 H4 119.6
C4 C5 C6 119.7(9)
C4 C5 H5 120.2
C6 C5 H5 120.2
C1 C6 C5 120.1(8)
C1 C6 H6 119.9
C5 C6 H6 119.9
C8 C7 C12 118.0(7)
C8 C7 P1 120.3(6)
C12 C7 P1 121.4(6)
C9 C8 C7 120.8(8)
C9 C8 H8 119.6
C7 C8 H8 119.6
C8 C9 C10 120.1(8)
C8 C9 H9 119.9
C10 C9 H9 119.9
C11 C10 C9 119.4(8)
C11 C10 H10 120.3
C9 C10 H10 120.3
C12 C11 C10 120.7(8)
C12 C11 H11 119.7
C10 C11 H11 119.7
C11 C12 C7 120.9(8)
C11 C12 H12 119.5
C7 C12 H12 119.5
C14 C13 C18 119.6(7)
C14 C13 P1 127.3(6)
C18 C13 P1 112.8(6)
C15 C14 C13 123.0(8)
C15 C14 H14 118.5
C13 C14 H14 118.5
C14 C15 C16 118.0(8)
C14 C15 H15 121.0
C16 C15 H15 121.0
C17 C16 C15 121.2(8)
C17 C16 H16 119.4
C15 C16 H16 119.4
C16 C17 C18 121.3(8)
C16 C17 H17 119.4
C18 C17 H17 119.4
N1 C18 C17 125.7(7)
N1 C18 C13 117.5(7)
C17 C18 C13 116.7(7)
N1 C19 C20 125.1(8)
N1 C19 C24 117.9(7)
C20 C19 C24 116.9(7)
C21 C20 C19 120.6(8)
C21 C20 H20 119.7
C19 C20 H20 119.7
C22 C21 C20 121.8(8)
C22 C21 H21 119.1
C20 C21 H21 119.1
C21 C22 C23 119.1(8)
C21 C22 H22 120.4
C23 C22 H22 120.4
C22 C23 C24 120.4(8)
C22 C23 H23 119.8
C24 C23 H23 119.8
C23 C24 C19 120.6(7)
C23 C24 P2 125.9(7)
C19 C24 P2 113.5(6)
C26 C25 C27 111.2(8)
C26 C25 P2 110.7(7)
C27 C25 P2 115.9(7)
C26 C25 H25 106.1
C27 C25 H25 106.1
P2 C25 H25 106.1
C25 C26 H26A 109.5
C25 C26 H26B 109.5
H26A C26 H26B 109.5
C25 C26 H26C 109.5
H26A C26 H26C 109.5
H26B C26 H26C 109.5
C25 C27 H27A 109.5
C25 C27 H27B 109.5
H27A C27 H27B 109.5
C25 C27 H27C 109.5
H27A C27 H27C 109.5
H27B C27 H27C 109.5
C30 C28 C29 111.5(7)
C30 C28 P2 113.2(7)
C29 C28 P2 108.1(6)
C30 C28 H28 108.0
C29 C28 H28 108.0
P2 C28 H28 108.0
C28 C29 H29A 109.5
C28 C29 H29B 109.5
H29A C29 H29B 109.5
C28 C29 H29C 109.5
H29A C29 H29C 109.5
H29B C29 H29C 109.5
C28 C30 H30A 109.5
C28 C30 H30B 109.5
H30A C30 H30B 109.5
C28 C30 H30C 109.5
H30A C30 H30C 109.5
H30B C30 H30C 109.5
Ni1 C31 H31A 109.6
Ni1 C31 H31B 109.5
H31A C31 H31B 108.4
Ni1 C31 H31C 110.3
H31A C31 H31C 111.0
H31B C31 H31C 108.1

loop_
_geom_bond_atom_site_label_1
_geom_bond_atom_site_label_2
_geom_bond_distance
Ni1 C31 1.940(8)
Ni1 N1 1.952(6)
Ni1 P1 2.152(2)
Ni1 P2 2.158(2)
P1 C13 1.792(8)
P1 C7 1.829(8)
P1 C1 1.834(9)
P2 C24 1.804(8)
P2 C25 1.844(8)
P2 C28 1.857(9)
N1 C19 1.388(10)
N1 C18 1.403(10)
C1 C6 1.362(12)
C1 C2 1.390(11)
C2 C3 1.376(13)
C2 H2 0.9300
C3 C4 1.367(13)
C3 H3 0.9300
C4 C5 1.372(12)
C4 H4 0.9300
C5 C6 1.397(13)
C5 H5 0.9300
C6 H6 0.9300
C7 C8 1.393(11)
C7 C12 1.398(11)
C8 C9 1.371(11)
C8 H8 0.9300
C9 C10 1.387(12)
C9 H9 0.9300
C10 C11 1.379(13)
C10 H10 0.9300
C11 C12 1.357(12)
C11 H11 0.9300
C12 H12 0.9300
C13 C14 1.383(12)
C13 C18 1.420(11)
C14 C15 1.356(12)
C14 H14 0.9300
C15 C16 1.388(12)
C15 H15 0.9300
C16 C17 1.371(12)
C16 H16 0.9300
C17 C18 1.410(11)
C17 H17 0.9300
C19 C20 1.409(11)
C19 C24 1.419(12)
C20 C21 1.384(11)
C20 H20 0.9300
C21 C22 1.372(13)
C21 H21 0.9300
C22 C23 1.387(12)
C22 H22 0.9300
C23 C24 1.398(11)
C23 H23 0.9300
C25 C26 1.521(14)
C25 C27 1.552(13)
C25 H25 0.9800
C26 H26A 0.9600
C26 H26B 0.9600
C26 H26C 0.9600
C27 H27A 0.9600
C27 H27B 0.9600
C27 H27C 0.9600
C28 C30 1.494(12)
C28 C29 1.541(12)
C28 H28 0.9800
C29 H29A 0.9600
C29 H29B 0.9600
C29 H29C 0.9600
C30 H30A 0.9600
C30 H30B 0.9600
C30 H30C 0.9600
C31 H31A 0.9492
C31 H31B 0.9839
C31 H31C 0.9528
